data_7232553
loop_
_publ_author_name
'Ptak, Maciej'
'Dziuk, B\/la\.zej'
'Stefa\'nska, Dagmara'
'Hermanowicz, Krzysztof'

_publ_section_title
;
 The structural, phonon and optical properties of
 [CH3NH3]M0.5CrxAl0.5&#x2212;x(HCOO)3 (M = Na, K; x = 0, 0.025, 0.5)
 metal--organic framework perovskites for luminescence thermometry
;
_journal_name_full 'Physical Chemistry Chemical Physics'
_journal_paper_doi 10.1039/C9CP01043B
_journal_year 2019
_chemical_formula_sum 'C8 H18 Cr K N2 O12'
_chemical_formula_weight 425.34
_space_group_crystal_system monoclinic
_space_group_IT_number 14
_space_group_name_Hall '-P 2yn'
_space_group_name_H-M_alt 'P 1 21/n 1'
_symmetry_space_group_name_Hall '-P 2yn'
_symmetry_space_group_name_H-M 'P 1 21/n 1'
_atom_sites_solution_hydrogens geom
_audit_creation_method SHELXL-2014/7
_audit_update_record
;
2018-06-05 deposited with the CCDC.    2019-03-18 downloaded from the CCDC.
;
_cell_angle_alpha 90
_cell_angle_beta 90.410(6)
_cell_angle_gamma 90
_cell_formula_units_Z 2
_cell_length_a 8.1907(5)
_cell_length_b 9.0549(7)
_cell_length_c 12.2909(8)
_cell_measurement_reflns_used 5936
_cell_measurement_temperature 100.0(1)
_cell_measurement_theta_max 25.997
_cell_measurement_theta_min 2.999
_cell_volume 911.54(11)
_computing_cell_refinement 'CrysAlisCCD (Oxford Diffraction Ltd., 2008)'
_computing_data_collection 'CrysAlisCCD (Oxford Diffraction Ltd., 2008)'
_computing_data_reduction 'CrysAlisCCD (Oxford Diffraction Ltd., 2008)'
_computing_molecular_graphics 'SHELXTL (Sheldrick, 2008)'
_computing_publication_material 'SHELXL-2014/7 (Sheldrick, 2014)'
_computing_structure_refinement 'SHELXL-2014/7 (Sheldrick, 2014)'
_computing_structure_solution 'SHELXS-2014/7 (Sheldrick, 2014)'
_diffrn_ambient_temperature 100.0(1)
_diffrn_detector_area_resol_mean '1024 x 1024 with blocks 2 x 2'
_diffrn_measured_fraction_theta_full 0.995
_diffrn_measured_fraction_theta_max 0.994
_diffrn_measurement_device_type Xcalibur
_diffrn_measurement_method \w--scan
_diffrn_radiation_type MoK\a
_diffrn_radiation_wavelength 0.71073
_diffrn_reflns_av_R_equivalents 0.0829
_diffrn_reflns_av_unetI/netI 0.1032
_diffrn_reflns_Laue_measured_fraction_full 0.995
_diffrn_reflns_Laue_measured_fraction_max 0.994
_diffrn_reflns_limit_h_max 5
_diffrn_reflns_limit_h_min -10
_diffrn_reflns_limit_k_max 11
_diffrn_reflns_limit_k_min -11
_diffrn_reflns_limit_l_max 15
_diffrn_reflns_limit_l_min -15
_diffrn_reflns_number 5936
_diffrn_reflns_point_group_measured_fraction_full 0.995
_diffrn_reflns_point_group_measured_fraction_max 0.994
_diffrn_reflns_theta_full 25.242
_diffrn_reflns_theta_max 25.997
_diffrn_reflns_theta_min 2.999
_diffrn_source 'fine-focus sealed tube'
_exptl_absorpt_coefficient_mu 0.913
_exptl_absorpt_correction_type none
_exptl_crystal_colour 'slightly purple'
_exptl_crystal_density_diffrn 1.550
_exptl_crystal_density_method 'not measured'
_exptl_crystal_description plate
_exptl_crystal_F_000 438
_exptl_crystal_size_max 0.02
_exptl_crystal_size_mid 0.015
_exptl_crystal_size_min 0.01
_refine_diff_density_max 0.347
_refine_diff_density_min -0.523
_refine_diff_density_rms 0.087
_refine_ls_extinction_method none
_refine_ls_goodness_of_fit_ref 0.965
_refine_ls_hydrogen_treatment constr
_refine_ls_matrix_type full
_refine_ls_number_parameters 114
_refine_ls_number_reflns 1779
_refine_ls_number_restraints 0
_refine_ls_restrained_S_all 0.965
_refine_ls_R_factor_all 0.1121
_refine_ls_R_factor_gt 0.0439
_refine_ls_shift/su_max 0.000
_refine_ls_shift/su_mean 0.000
_refine_ls_structure_factor_coef Fsqd
_refine_ls_weighting_details 'w=1/[\s^2^(Fo^2^)+(0.0278P)^2^] where P=(Fo^2^+2Fc^2^)/3'
_refine_ls_weighting_scheme calc
_refine_ls_wR_factor_gt 0.0688
_refine_ls_wR_factor_ref 0.0856
_reflns_Friedel_coverage 0.000
_reflns_number_gt 992
_reflns_number_total 1779
_reflns_threshold_expression 'I > 2\s(I)'
_cod_data_source_file c9cp01043b2.cif
_cod_data_source_block 100K_CCDC1
_cod_database_code 7232553
_shelx_shelxl_version_number 2014/7
_shelx_space_group_comment
;
The symmetry employed for this shelxl refinement is uniquely defined
by the following loop, which should always be used as a source of
symmetry information in preference to the above space-group names.
They are only intended as comments.
;

loop_
_space_group_symop_operation_xyz
'x, y, z'
'-x+1/2, y+1/2, -z+1/2'
'-x, -y, -z'
'x-1/2, -y-1/2, z-1/2'

loop_
_atom_site_label
_atom_site_type_symbol
_atom_site_fract_x
_atom_site_fract_y
_atom_site_fract_z
_atom_site_U_iso_or_equiv
_atom_site_adp_type
_atom_site_occupancy
_atom_site_site_symmetry_order
_atom_site_calc_flag
_atom_site_refinement_flags_posn
_atom_site_refinement_flags_adp
_atom_site_refinement_flags_occupancy
Cr1 Cr 0.5000 0.5000 0.5000 0.0118(2) Uani 1 2 d S . P
O1 O 0.6309(3) 0.5323(3) 0.36832(18) 0.0132(6) Uani 1 1 d . . .
C1 C 0.5808(4) 0.5155(4) 0.2714(3) 0.0201(9) Uani 1 1 d . . .
H1 H 0.4746 0.4818 0.2610 0.024 Uiso 1 1 calc R U .
K1 K 0.0000 0.0000 0.5000 0.0195(3) Uani 1 2 d S . P
N1 N 0.5013(4) 0.0493(3) 0.2578(3) 0.0188(8) Uani 1 1 d . . .
H1A H 0.4744 0.1026 0.1995 0.028 Uiso 1 1 calc R U .
H1B H 0.6069 0.0614 0.2726 0.028 Uiso 1 1 calc R U .
H1C H 0.4425 0.0788 0.3143 0.028 Uiso 1 1 calc R U .
O3 O 0.4419(3) 0.3038(3) 0.4435(2) 0.0146(6) Uani 1 1 d . . .
C3 C 0.2172(5) 0.6845(4) 0.4624(3) 0.0213(10) Uani 1 1 d . . .
H3 H 0.2549 0.7335 0.5242 0.026 Uiso 1 1 calc R U .
C2 C 0.3119(5) 0.2330(5) 0.4637(3) 0.0234(10) Uani 1 1 d . . .
H2 H 0.2393 0.2731 0.5134 0.028 Uiso 1 1 calc R U .
O2 O 0.6630(3) 0.5406(3) 0.1898(2) 0.0254(7) Uani 1 1 d . . .
C4 C 0.4682(5) -0.1083(5) 0.2359(4) 0.0353(13) Uani 1 1 d . . .
H4A H 0.3543 -0.1212 0.2195 0.053 Uiso 1 1 calc R U .
H4B H 0.4968 -0.1657 0.2988 0.053 Uiso 1 1 calc R U .
H4C H 0.5320 -0.1403 0.1750 0.053 Uiso 1 1 calc R U .
O4 O 0.2765(3) 0.1139(3) 0.4210(2) 0.0284(8) Uani 1 1 d . . .
O6 O 0.0877(3) 0.7275(3) 0.4226(2) 0.0273(7) Uani 1 1 d . . .
O5 O 0.3036(3) 0.5799(3) 0.4272(2) 0.0152(6) Uani 1 1 d . . .

loop_
_atom_site_aniso_label
_atom_site_aniso_U_11
_atom_site_aniso_U_22
_atom_site_aniso_U_33
_atom_site_aniso_U_23
_atom_site_aniso_U_13
_atom_site_aniso_U_12
Cr1 0.0087(4) 0.0159(5) 0.0109(5) -0.0019(5) 0.0004(4) -0.0003(5)
O1 0.0113(13) 0.0191(17) 0.0091(13) -0.0025(11) -0.0004(11) -0.0013(11)
C1 0.0117(18) 0.029(3) 0.020(2) -0.003(2) 0.0022(16) -0.002(2)
K1 0.0171(6) 0.0227(7) 0.0189(7) 0.0004(7) 0.0001(5) -0.0011(7)
N1 0.0138(15) 0.0265(19) 0.0162(17) -0.0018(18) 0.0028(13) 0.0039(17)
O3 0.0096(13) 0.0167(16) 0.0177(15) -0.0029(12) 0.0030(12) -0.0020(12)
C3 0.018(2) 0.027(3) 0.019(2) -0.003(2) -0.0043(19) -0.004(2)
C2 0.024(2) 0.028(3) 0.018(2) -0.010(2) 0.005(2) -0.001(2)
O2 0.0172(15) 0.047(2) 0.0124(14) -0.0036(13) 0.0032(12) -0.0008(13)
C4 0.039(3) 0.028(3) 0.039(3) -0.002(2) 0.002(2) 0.003(2)
O4 0.0265(18) 0.0294(18) 0.0294(17) -0.0122(15) 0.0119(14) -0.0120(14)
O6 0.0163(15) 0.0299(17) 0.0355(19) -0.0091(14) -0.0088(14) 0.0065(14)
O5 0.0111(13) 0.0198(15) 0.0146(14) -0.0040(12) 0.0021(12) 0.0035(12)

loop_
_atom_type_symbol
_atom_type_description
_atom_type_scat_dispersion_real
_atom_type_scat_dispersion_imag
_atom_type_scat_source
C C 0.0033 0.0016 'International Tables Vol C Tables 4.2.6.8 and 6.1.1.4'
H H 0.0000 0.0000 'International Tables Vol C Tables 4.2.6.8 and 6.1.1.4'
O O 0.0106 0.0060 'International Tables Vol C Tables 4.2.6.8 and 6.1.1.4'
N N 0.0061 0.0033 'International Tables Vol C Tables 4.2.6.8 and 6.1.1.4'
K K 0.2009 0.2494 'International Tables Vol C Tables 4.2.6.8 and 6.1.1.4'
Cr Cr 0.3209 0.6236 'International Tables Vol C Tables 4.2.6.8 and 6.1.1.4'

loop_
_geom_angle_atom_site_label_1
_geom_angle_atom_site_label_2
_geom_angle_atom_site_label_3
_geom_angle
_geom_angle_site_symmetry_1
_geom_angle_site_symmetry_3
O3 Cr1 O3 180.0 3_666 .
O3 Cr1 O1 88.60(9) 3_666 3_666
O3 Cr1 O1 91.40(9) . 3_666
O3 Cr1 O1 91.40(9) 3_666 .
O3 Cr1 O1 88.60(9) . .
O1 Cr1 O1 180.0 3_666 .
O3 Cr1 O5 88.65(10) 3_666 3_666
O3 Cr1 O5 91.35(10) . 3_666
O1 Cr1 O5 91.12(10) 3_666 3_666
O1 Cr1 O5 88.88(10) . 3_666
O3 Cr1 O5 91.35(10) 3_666 .
O3 Cr1 O5 88.65(10) . .
O1 Cr1 O5 88.88(10) 3_666 .
O1 Cr1 O5 91.12(10) . .
O5 Cr1 O5 180.0 3_666 .
C1 O1 Cr1 125.5(2) . .
O2 C1 O1 124.6(3) . .
O2 C1 K1 46.61(18) . 2
O1 C1 K1 171.0(3) . 2
O2 C1 H1 117.7 . .
O1 C1 H1 117.7 . .
K1 C1 H1 71.1 2 .
O4 K1 O4 180.0 . 3_556
O4 K1 O2 87.23(8) . 4_566
O4 K1 O2 92.77(8) 3_556 4_566
O4 K1 O2 92.77(8) . 2_545
O4 K1 O2 87.23(8) 3_556 2_545
O2 K1 O2 180.0 4_566 2_545
O4 K1 O6 90.20(8) . 3_566
O4 K1 O6 89.80(8) 3_556 3_566
O2 K1 O6 87.24(8) 4_566 3_566
O2 K1 O6 92.76(8) 2_545 3_566
O4 K1 O6 89.80(8) . 1_545
O4 K1 O6 90.20(8) 3_556 1_545
O2 K1 O6 92.76(8) 4_566 1_545
O2 K1 O6 87.24(8) 2_545 1_545
O6 K1 O6 180.0 3_566 1_545
O4 K1 C2 19.92(8) . .
O4 K1 C2 160.08(8) 3_556 .
O2 K1 C2 80.11(9) 4_566 .
O2 K1 C2 99.89(9) 2_545 .
O6 K1 C2 71.40(9) 3_566 .
O6 K1 C2 108.60(9) 1_545 .
O4 K1 C2 160.07(8) . 3_556
O4 K1 C2 19.93(8) 3_556 3_556
O2 K1 C2 99.89(9) 4_566 3_556
O2 K1 C2 80.11(9) 2_545 3_556
O6 K1 C2 108.60(9) 3_566 3_556
O6 K1 C2 71.40(9) 1_545 3_556
C2 K1 C2 180.0 . 3_556
O4 K1 C1 102.26(9) . 4_566
O4 K1 C1 77.74(9) 3_556 4_566
O2 K1 C1 19.33(7) 4_566 4_566
O2 K1 C1 160.67(7) 2_545 4_566
O6 K1 C1 75.30(9) 3_566 4_566
O6 K1 C1 104.70(9) 1_545 4_566
C2 K1 C1 90.76(10) . 4_566
C2 K1 C1 89.24(10) 3_556 4_566
O4 K1 C1 77.74(9) . 2_545
O4 K1 C1 102.26(9) 3_556 2_545
O2 K1 C1 160.67(7) 4_566 2_545
O2 K1 C1 19.33(7) 2_545 2_545
O6 K1 C1 104.70(9) 3_566 2_545
O6 K1 C1 75.30(9) 1_545 2_545
C2 K1 C1 89.24(10) . 2_545
C2 K1 C1 90.76(10) 3_556 2_545
C1 K1 C1 180.0 4_566 2_545
O4 K1 C3 80.19(9) . 1_545
O4 K1 C3 99.81(9) 3_556 1_545
O2 K1 C3 75.37(9) 4_566 1_545
O2 K1 C3 104.63(9) 2_545 1_545
O6 K1 C3 160.42(8) 3_566 1_545
O6 K1 C3 19.58(8) 1_545 1_545
C2 K1 C3 96.37(10) . 1_545
C2 K1 C3 83.63(10) 3_556 1_545
C1 K1 C3 90.01(10) 4_566 1_545
C1 K1 C3 89.99(10) 2_545 1_545
O4 K1 C3 99.81(9) . 3_566
O4 K1 C3 80.19(9) 3_556 3_566
O2 K1 C3 104.63(9) 4_566 3_566
O2 K1 C3 75.37(9) 2_545 3_566
O6 K1 C3 19.58(8) 3_566 3_566
O6 K1 C3 160.42(8) 1_545 3_566
C2 K1 C3 83.63(10) . 3_566
C2 K1 C3 96.37(10) 3_556 3_566
C1 K1 C3 89.99(10) 4_566 3_566
C1 K1 C3 90.01(10) 2_545 3_566
C3 K1 C3 180.00(13) 1_545 3_566
C4 N1 H1A 109.5 . .
C4 N1 H1B 109.5 . .
H1A N1 H1B 109.5 . .
C4 N1 H1C 109.5 . .
H1A N1 H1C 109.5 . .
H1B N1 H1C 109.5 . .
C2 O3 Cr1 126.1(2) . .
O6 C3 O5 125.9(4) . .
O6 C3 K1 48.4(2) . 1_565
O5 C3 K1 166.8(3) . 1_565
O6 C3 H3 117.1 . .
O5 C3 H3 117.1 . .
K1 C3 H3 70.1 1_565 .
O4 C2 O3 123.6(4) . .
O4 C2 K1 47.8(2) . .
O3 C2 K1 170.9(3) . .
O4 C2 H2 118.2 . .
O3 C2 H2 118.2 . .
K1 C2 H2 70.5 . .
C1 O2 K1 114.1(2) . 2
N1 C4 H4A 109.5 . .
N1 C4 H4B 109.5 . .
H4A C4 H4B 109.5 . .
N1 C4 H4C 109.5 . .
H4A C4 H4C 109.5 . .
H4B C4 H4C 109.5 . .
C2 O4 K1 112.3(2) . .
C3 O6 K1 112.0(3) . 1_565
C3 O5 Cr1 125.2(2) . .

loop_
_geom_bond_atom_site_label_1
_geom_bond_atom_site_label_2
_geom_bond_distance
_geom_bond_site_symmetry_2
Cr1 O3 1.965(2) 3_666
Cr1 O3 1.965(2) .
Cr1 O1 1.969(2) 3_666
Cr1 O1 1.969(2) .
Cr1 O5 1.973(2) 3_666
Cr1 O5 1.973(2) .
O1 C1 1.267(4) .
C1 O2 1.232(4) .
C1 K1 3.399(4) 2
C1 H1 0.9300 .
K1 O4 2.677(3) .
K1 O4 2.677(3) 3_556
K1 O2 2.705(3) 4_566
K1 O2 2.705(3) 2_545
K1 O6 2.742(3) 3_566
K1 O6 2.742(3) 1_545
K1 C2 3.346(4) .
K1 C2 3.346(4) 3_556
K1 C1 3.399(4) 4_566
K1 C1 3.399(4) 2_545
K1 C3 3.399(4) 1_545
K1 C3 3.399(4) 3_566
N1 C4 1.476(5) .
N1 H1A 0.8900 .
N1 H1B 0.8900 .
N1 H1C 0.8900 .
O3 C2 1.269(4) .
C3 O6 1.229(4) .
C3 O5 1.261(4) .
C3 K1 3.399(4) 1_565
C3 H3 0.9300 .
C2 O4 1.232(4) .
C2 H2 0.9300 .
O2 K1 2.705(3) 2
C4 H4A 0.9600 .
C4 H4B 0.9600 .
C4 H4C 0.9600 .
O6 K1 2.742(3) 1_565

loop_
_geom_hbond_atom_site_label_D
_geom_hbond_atom_site_label_H
_geom_hbond_atom_site_label_A
_geom_hbond_distance_DH
_geom_hbond_distance_HA
_geom_hbond_distance_DA
_geom_hbond_angle_DHA
_geom_hbond_site_symmetry_A
N1 H1A O6 0.89 1.94 2.833(4) 176.9 2_545
N1 H1B O2 0.89 1.95 2.821(4) 167.3 2_645
N1 H1C O3 0.89 2.58 3.283(4) 136.1 .
N1 H1C O4 0.89 1.92 2.795(4) 166.5 .
C3 H3 O3 0.93 2.53 3.016(5) 112.6 3_666
C2 H2 O1 0.93 2.51 2.998(5) 112.6 3_666

loop_
_geom_torsion_atom_site_label_1
_geom_torsion_atom_site_label_2
_geom_torsion_atom_site_label_3
_geom_torsion_atom_site_label_4
_geom_torsion
_geom_torsion_site_symmetry_1
_geom_torsion_site_symmetry_4
Cr1 O1 C1 O2 177.6(3) . .
Cr1 O3 C2 O4 175.4(3) . .
O1 C1 O2 K1 -177.4(3) . 2
O3 C2 O4 K1 176.1(3) . .
O5 C3 O6 K1 -164.7(3) . 1_565
O6 C3 O5 Cr1 -173.8(3) . .
K1 C3 O5 Cr1 126.4(11) 1_565 .
